data_2209795
loop_
_publ_author_name
'Li, Peng'
'Li, Qing-Shan'
'Xu, Feng-Bo'
'Song, Hai-Bin'
'Zhang, Zheng-Zhi'

_publ_section_title
Chloro[<i>N</i>-(diphenylphosphino)pyridin-2-amine-\k^2^<i>N</i>^1^,<i>P</i>](diphenylphosphoryl)palladium(II)
_journal_issue 8
_journal_name_full 'Acta Crystallographica Section E'
_journal_page_first m1825
_journal_page_last m1826
_journal_paper_doi 10.1107/S1600536806026055
_journal_volume 62
_journal_year 2006
_chemical_formula_iupac '[Pd (C17 H15 N2 P)(C12 H10 O P)Cl]'
_chemical_formula_moiety '[Pd (C17 H15 N2 P)(C12 H10 O P)Cl]'
_chemical_formula_sum 'C29 H25 Cl N2 O P2 Pd'
_chemical_formula_weight 621.30
_chemical_name_systematic
;
 ?
;
_space_group_IT_number 61
_symmetry_cell_setting orthorhombic
_symmetry_space_group_name_Hall '-P 2ac 2ab'
_symmetry_space_group_name_H-M 'P b c a'
_atom_sites_solution_hydrogens geom
_atom_sites_solution_primary direct
_atom_sites_solution_secondary difmap
_cell_angle_alpha 90.00
_cell_angle_beta 90.00
_cell_angle_gamma 90.00
_cell_formula_units_Z 8
_cell_length_a 13.226(2)
_cell_length_b 13.594(2)
_cell_length_c 30.205(5)
_cell_measurement_reflns_used 5082
_cell_measurement_temperature 294(2)
_cell_measurement_theta_max 24.11
_cell_measurement_theta_min 2.25
_cell_volume 5430.7(15)
_computing_cell_refinement 'SAINT (Bruker, 1999)'
_computing_data_collection 'SMART (Bruker, 1998)'
_computing_data_reduction SAINT
_computing_molecular_graphics 'SHELXTL (Bruker, 1999)'
_computing_publication_material SHELXTL
_computing_structure_refinement 'SHELXL97 (Sheldrick, 1997)'
_computing_structure_solution 'SHELXS97 (Sheldrick, 1997)'
_diffrn_ambient_temperature 294(2)
_diffrn_measured_fraction_theta_full 0.988
_diffrn_measured_fraction_theta_max 0.988
_diffrn_measurement_device_type 'Bruker SMART CCD area-detector'
_diffrn_measurement_method '\f and \w scans'
_diffrn_radiation_monochromator graphite
_diffrn_radiation_source 'fine-focus sealed tube'
_diffrn_radiation_type MoK\a
_diffrn_radiation_wavelength 0.71073
_diffrn_reflns_av_R_equivalents 0.0992
_diffrn_reflns_av_sigmaI/netI 0.0836
_diffrn_reflns_limit_h_max 16
_diffrn_reflns_limit_h_min -16
_diffrn_reflns_limit_k_max 16
_diffrn_reflns_limit_k_min -16
_diffrn_reflns_limit_l_max 38
_diffrn_reflns_limit_l_min -21
_diffrn_reflns_number 29378
_diffrn_reflns_theta_full 26.82
_diffrn_reflns_theta_max 26.82
_diffrn_reflns_theta_min 2.05
_diffrn_standards_number 0
_exptl_absorpt_coefficient_mu 0.925
_exptl_absorpt_correction_T_max 0.8661
_exptl_absorpt_correction_T_min 0.8224
_exptl_absorpt_correction_type multi-scan
_exptl_absorpt_process_details '(SADABS; Sheldrick, 1996)'
_exptl_crystal_colour 'pale yellow'
_exptl_crystal_density_diffrn 1.520
_exptl_crystal_density_method 'not measured'
_exptl_crystal_description Block
_exptl_crystal_F_000 2512
_exptl_crystal_size_max 0.22
_exptl_crystal_size_mid 0.18
_exptl_crystal_size_min 0.16
_refine_diff_density_max 0.807
_refine_diff_density_min -0.937
_refine_ls_extinction_method none
_refine_ls_goodness_of_fit_ref 1.123
_refine_ls_hydrogen_treatment mixed
_refine_ls_matrix_type full
_refine_ls_number_parameters 329
_refine_ls_number_reflns 5756
_refine_ls_number_restraints 0
_refine_ls_restrained_S_all 1.123
_refine_ls_R_factor_all 0.1420
_refine_ls_R_factor_gt 0.0570
_refine_ls_shift/su_max 0.001
_refine_ls_shift/su_mean <0.001
_refine_ls_structure_factor_coef Fsqd
_refine_ls_weighting_details 'calc w=1/[\s^2^(Fo^2^)+29.0746P] where P=(Fo^2^+2Fc^2^)/3'
_refine_ls_weighting_scheme calc
_refine_ls_wR_factor_gt 0.0949
_refine_ls_wR_factor_ref 0.1234
_reflns_number_gt 3130
_reflns_number_total 5756
_reflns_threshold_expression I>2\s(I)
_cod_data_source_file ci2093.cif
_cod_data_source_block I
_cod_depositor_comments
;
The following automatic conversions were performed:
'_symmetry_cell_setting' value 'Orthorhombic' changed to 'orthorhombic'
according to '/home/saulius/struct/CIF-dictionaries/cif_core.dic'
dictionary named 'cif_core.dic' version 2.4.1 from 2010-06-29.

Automatic conversion script
Id: cif_fix_enum 1527 2010-12-29 10:47:43Z saulius 

The following automatic conversions were performed:

'_symmetry_cell_setting' value 'Orthorhombic' changed to
'orthorhombic' according to
/home/saulius/struct/CIF-dictionaries/cif_core.dic dictionary named
'cif_core.dic' version 2.4.1 from 2010-06-29.

Automatic conversion script
Id: cif_fix_values 1715 2011-07-08 13:25:40Z adriana 
;
_cod_database_code 2209795
_cod_database_fobs_code 2209795

loop_
_symmetry_equiv_pos_as_xyz
'x, y, z'
'-x+1/2, -y, z+1/2'
'-x, y+1/2, -z+1/2'
'x+1/2, -y+1/2, -z'
'-x, -y, -z'
'x-1/2, y, -z-1/2'
'x, -y-1/2, z-1/2'
'-x-1/2, y-1/2, z'

loop_
_atom_site_type_symbol
_atom_site_label
_atom_site_fract_x
_atom_site_fract_y
_atom_site_fract_z
_atom_site_U_iso_or_equiv
_atom_site_adp_type
_atom_site_calc_flag
_atom_site_refinement_flags
_atom_site_occupancy
Pd Pd1 0.52297(4) 0.04332(3) 0.627913(17) 0.03244(14) Uani d . 1
P P1 0.67990(13) -0.01213(12) 0.63472(6) 0.0335(4) Uani d . 1
P P2 0.57925(14) 0.19819(12) 0.61369(6) 0.0348(4) Uani d . 1
Cl Cl1 0.35242(13) 0.08651(13) 0.61551(7) 0.0503(5) Uani d . 1
N N1 0.4856(4) -0.1080(4) 0.64271(16) 0.0340(13) Uani d . 1
N N2 0.6597(5) -0.1354(4) 0.6355(2) 0.0411(16) Uani d . 1
C C1 0.5658(5) -0.1714(5) 0.6454(2) 0.0348(16) Uani d . 1
C C2 0.5532(6) -0.2692(5) 0.6582(3) 0.054(2) Uani d . 1
H H2 0.6087 -0.3107 0.6612 0.065 Uiso calc R 1
C C3 0.4577(7) -0.3026(6) 0.6661(3) 0.067(3) Uani d . 1
H H3 0.4477 -0.3675 0.6749 0.080 Uiso calc R 1
C C4 0.3751(7) -0.2403(6) 0.6611(3) 0.065(3) Uani d . 1
H H4 0.3095 -0.2631 0.6652 0.078 Uiso calc R 1
C C5 0.3932(6) -0.1442(5) 0.6498(3) 0.049(2) Uani d . 1
H H5 0.3382 -0.1020 0.6470 0.059 Uiso calc R 1
C C6 0.7508(5) 0.0146(5) 0.6846(2) 0.0395(18) Uani d . 1
C C7 0.8278(7) -0.0470(7) 0.6976(3) 0.077(3) Uani d . 1
H H7 0.8446 -0.1010 0.6802 0.092 Uiso calc R 1
C C8 0.8804(8) -0.0290(9) 0.7362(3) 0.096(4) Uani d . 1
H H8 0.9322 -0.0713 0.7446 0.115 Uiso calc R 1
C C9 0.8577(8) 0.0490(9) 0.7618(3) 0.078(3) Uani d . 1
H H9 0.8947 0.0613 0.7873 0.094 Uiso calc R 1
C C10 0.7811(8) 0.1091(7) 0.7503(3) 0.070(3) Uani d . 1
H H10 0.7641 0.1617 0.7685 0.083 Uiso calc R 1
C C11 0.7273(7) 0.0933(6) 0.7114(2) 0.055(2) Uani d . 1
H H11 0.6753 0.1359 0.7034 0.066 Uiso calc R 1
C C12 0.7589(5) 0.0067(5) 0.5870(2) 0.0343(16) Uani d . 1
C C13 0.8591(6) 0.0343(6) 0.5894(3) 0.063(2) Uani d . 1
H H13 0.8903 0.0401 0.6169 0.076 Uiso calc R 1
C C14 0.9135(8) 0.0535(8) 0.5513(4) 0.096(4) Uani d . 1
H H14 0.9814 0.0706 0.5531 0.115 Uiso calc R 1
C C15 0.8674(11) 0.0473(9) 0.5110(4) 0.106(5) Uani d . 1
H H15 0.9033 0.0632 0.4855 0.127 Uiso calc R 1
C C16 0.7690(10) 0.0181(7) 0.5078(3) 0.087(4) Uani d . 1
H H16 0.7391 0.0104 0.4801 0.104 Uiso calc R 1
C C17 0.7138(7) -0.0001(6) 0.5460(3) 0.060(2) Uani d . 1
H H17 0.6458 -0.0170 0.5439 0.072 Uiso calc R 1
C C18 0.5798(6) 0.2150(5) 0.5541(2) 0.0449(19) Uani d . 1
C C19 0.6653(7) 0.2549(6) 0.5348(3) 0.061(2) Uani d . 1
H H19 0.7188 0.2747 0.5527 0.073 Uiso calc R 1
C C20 0.6725(9) 0.2658(7) 0.4894(3) 0.080(3) Uani d . 1
H H20 0.7302 0.2931 0.4769 0.095 Uiso calc R 1
C C21 0.5947(11) 0.2363(8) 0.4631(3) 0.097(4) Uani d . 1
H H21 0.5996 0.2429 0.4326 0.116 Uiso calc R 1
C C22 0.5096(11) 0.1971(9) 0.4814(4) 0.113(5) Uani d . 1
H H22 0.4565 0.1778 0.4633 0.136 Uiso calc R 1
C C23 0.5016(7) 0.1859(7) 0.5267(3) 0.076(3) Uani d . 1
H H23 0.4434 0.1587 0.5388 0.092 Uiso calc R 1
C C24 0.4881(5) 0.2847(5) 0.6360(2) 0.0420(18) Uani d . 1
C C25 0.4445(6) 0.3586(6) 0.6112(3) 0.068(3) Uani d . 1
H H25 0.4587 0.3626 0.5811 0.082 Uiso calc R 1
C C26 0.3801(7) 0.4271(7) 0.6301(5) 0.098(4) Uani d . 1
H H26 0.3520 0.4766 0.6127 0.117 Uiso calc R 1
C C27 0.3580(7) 0.4225(7) 0.6733(5) 0.085(4) Uani d . 1
H H27 0.3153 0.4690 0.6860 0.102 Uiso calc R 1
C C28 0.3982(8) 0.3496(8) 0.6987(4) 0.083(3) Uani d . 1
H H28 0.3820 0.3460 0.7286 0.100 Uiso calc R 1
C C29 0.4633(6) 0.2806(6) 0.6802(3) 0.063(2) Uani d . 1
H H29 0.4904 0.2312 0.6979 0.075 Uiso calc R 1
O O1 0.6822(3) 0.2265(3) 0.63211(16) 0.0419(11) Uani d . 1
H H2A 0.713(5) -0.170(5) 0.637(2) 0.04(2) Uiso d . 1

loop_
_atom_site_aniso_label
_atom_site_aniso_U_11
_atom_site_aniso_U_22
_atom_site_aniso_U_33
_atom_site_aniso_U_12
_atom_site_aniso_U_13
_atom_site_aniso_U_23
Pd1 0.0315(2) 0.0240(2) 0.0418(3) -0.0017(2) 0.0050(3) 0.0011(2)
P1 0.0349(10) 0.0256(9) 0.0398(10) -0.0005(7) 0.0062(8) -0.0018(8)
P2 0.0370(11) 0.0261(9) 0.0412(11) -0.0008(8) 0.0008(8) 0.0023(8)
Cl1 0.0339(10) 0.0431(10) 0.0740(14) -0.0015(8) -0.0015(9) 0.0085(9)
N1 0.033(3) 0.029(3) 0.040(3) 0.007(3) 0.019(3) -0.007(2)
N2 0.034(4) 0.017(3) 0.072(5) 0.004(3) 0.007(3) 0.001(3)
C1 0.035(4) 0.034(4) 0.035(4) -0.002(3) 0.002(3) 0.001(3)
C2 0.057(6) 0.027(4) 0.078(6) 0.004(4) 0.005(4) 0.005(4)
C3 0.092(8) 0.022(4) 0.088(7) -0.018(5) 0.014(5) 0.012(4)
C4 0.067(6) 0.042(5) 0.086(7) -0.016(5) 0.032(5) 0.013(5)
C5 0.037(5) 0.038(4) 0.071(6) -0.016(3) 0.024(4) 0.000(4)
C6 0.040(5) 0.046(5) 0.032(4) 0.000(3) 0.004(3) -0.004(3)
C7 0.077(7) 0.089(7) 0.065(6) 0.037(6) -0.024(5) -0.022(5)
C8 0.090(8) 0.126(10) 0.071(7) 0.037(7) -0.033(6) -0.020(7)
C9 0.080(7) 0.106(9) 0.048(6) -0.017(7) -0.017(5) 0.003(6)
C10 0.098(8) 0.074(6) 0.037(5) -0.011(6) 0.003(5) -0.018(5)
C11 0.077(6) 0.050(5) 0.038(5) 0.010(5) 0.003(4) -0.001(4)
C12 0.033(4) 0.027(4) 0.042(4) 0.000(3) 0.002(3) -0.002(3)
C13 0.054(5) 0.063(6) 0.073(6) -0.008(5) 0.021(4) -0.008(5)
C14 0.074(8) 0.089(8) 0.125(10) -0.003(6) 0.057(7) 0.019(8)
C15 0.139(12) 0.079(8) 0.098(9) 0.033(9) 0.073(9) 0.032(8)
C16 0.127(10) 0.084(8) 0.049(6) 0.029(7) 0.028(7) 0.009(5)
C17 0.066(6) 0.059(5) 0.054(5) 0.008(4) 0.011(5) 0.001(4)
C18 0.055(5) 0.028(4) 0.051(5) -0.001(4) 0.002(4) 0.002(3)
C19 0.073(7) 0.051(5) 0.059(6) -0.014(5) 0.011(5) 0.001(4)
C20 0.109(9) 0.073(7) 0.056(6) -0.017(6) 0.030(6) 0.004(5)
C21 0.166(13) 0.075(8) 0.050(7) -0.022(8) 0.000(8) 0.004(5)
C22 0.159(13) 0.117(10) 0.063(7) -0.056(9) -0.037(8) 0.007(6)
C23 0.080(8) 0.089(7) 0.060(6) -0.031(6) -0.018(5) 0.019(5)
C24 0.029(4) 0.033(4) 0.064(5) -0.003(3) -0.001(4) 0.003(3)
C25 0.066(6) 0.061(6) 0.078(6) 0.028(5) -0.003(5) 0.011(5)
C26 0.068(7) 0.062(7) 0.163(12) 0.026(5) 0.021(8) 0.003(8)
C27 0.039(6) 0.052(6) 0.164(12) -0.003(5) 0.023(7) -0.039(7)
C28 0.068(7) 0.078(8) 0.105(8) -0.010(6) 0.030(6) -0.038(7)
C29 0.062(6) 0.051(5) 0.075(6) 0.002(5) 0.015(5) -0.010(4)
O1 0.034(3) 0.037(3) 0.054(3) -0.001(2) -0.005(2) 0.001(2)

loop_
_atom_type_symbol
_atom_type_description
_atom_type_scat_dispersion_real
_atom_type_scat_dispersion_imag
_atom_type_scat_source
C C 0.0033 0.0016 'International Tables Vol C Tables 4.2.6.8 and 6.1.1.4'
H H 0.0000 0.0000 'International Tables Vol C Tables 4.2.6.8 and 6.1.1.4'
N N 0.0061 0.0033 'International Tables Vol C Tables 4.2.6.8 and 6.1.1.4'
O O 0.0106 0.0060 'International Tables Vol C Tables 4.2.6.8 and 6.1.1.4'
P P 0.1023 0.0942 'International Tables Vol C Tables 4.2.6.8 and 6.1.1.4'
Cl Cl 0.1484 0.1585 'International Tables Vol C Tables 4.2.6.8 and 6.1.1.4'
Pd Pd -0.9988 1.0072 'International Tables Vol C Tables 4.2.6.8 and 6.1.1.4'

loop_
_geom_angle_atom_site_label_1
_geom_angle_atom_site_label_2
_geom_angle_atom_site_label_3
_geom_angle
_geom_angle_publ_flag
N1 Pd1 P1 82.61(15) y
N1 Pd1 P2 174.06(16) y
P1 Pd1 P2 91.48(7) y
N1 Pd1 Cl1 92.93(16) y
P1 Pd1 Cl1 173.45(7) y
P2 Pd1 Cl1 93.01(7) y
N2 P1 C12 104.1(3) ?
N2 P1 C6 105.5(3) ?
C12 P1 C6 109.7(3) ?
N2 P1 Pd1 100.9(2) ?
C12 P1 Pd1 114.9(2) ?
C6 P1 Pd1 119.6(2) ?
O1 P2 C24 107.2(3) ?
O1 P2 C18 109.1(3) ?
C24 P2 C18 106.8(3) ?
O1 P2 Pd1 117.27(19) ?
C24 P2 Pd1 108.2(2) ?
C18 P2 Pd1 107.8(2) ?
C5 N1 C1 117.9(6) ?
C5 N1 Pd1 126.4(5) ?
C1 N1 Pd1 115.8(4) ?
C1 N2 P1 120.0(5) ?
C1 N2 H2A 123(5) ?
P1 N2 H2A 115(5) ?
N2 C1 N1 117.7(6) ?
N2 C1 C2 120.7(7) ?
N1 C1 C2 121.6(6) ?
C3 C2 C1 118.5(7) ?
C3 C2 H2 120.8 ?
C1 C2 H2 120.8 ?
C2 C3 C4 120.4(7) ?
C2 C3 H3 119.8 ?
C4 C3 H3 119.8 ?
C5 C4 C3 118.1(8) ?
C5 C4 H4 121.0 ?
C3 C4 H4 121.0 ?
N1 C5 C4 123.4(8) ?
N1 C5 H5 118.3 ?
C4 C5 H5 118.3 ?
C7 C6 C11 118.2(7) ?
C7 C6 P1 119.9(6) ?
C11 C6 P1 121.8(6) ?
C6 C7 C8 120.4(9) ?
C6 C7 H7 119.8 ?
C8 C7 H7 119.8 ?
C9 C8 C7 120.8(10) ?
C9 C8 H8 119.6 ?
C7 C8 H8 119.6 ?
C10 C9 C8 119.9(9) ?
C10 C9 H9 120.1 ?
C8 C9 H9 120.1 ?
C9 C10 C11 120.6(9) ?
C9 C10 H10 119.7 ?
C11 C10 H10 119.7 ?
C6 C11 C10 120.0(8) ?
C6 C11 H11 120.0 ?
C10 C11 H11 120.0 ?
C17 C12 C13 118.8(7) ?
C17 C12 P1 117.3(6) ?
C13 C12 P1 123.7(6) ?
C12 C13 C14 120.4(9) ?
C12 C13 H13 119.8 ?
C14 C13 H13 119.8 ?
C15 C14 C13 120.0(11) ?
C15 C14 H14 120.0 ?
C13 C14 H14 120.0 ?
C16 C15 C14 120.5(10) ?
C16 C15 H15 119.7 ?
C14 C15 H15 119.7 ?
C15 C16 C17 119.6(10) ?
C15 C16 H16 120.2 ?
C17 C16 H16 120.2 ?
C12 C17 C16 120.5(9) ?
C12 C17 H17 119.7 ?
C16 C17 H17 119.7 ?
C23 C18 C19 118.2(8) ?
C23 C18 P2 123.7(6) ?
C19 C18 P2 118.0(6) ?
C18 C19 C20 121.0(9) ?
C18 C19 H19 119.5 ?
C20 C19 H19 119.5 ?
C21 C20 C19 119.7(10) ?
C21 C20 H20 120.2 ?
C19 C20 H20 120.2 ?
C20 C21 C22 120.3(10) ?
C20 C21 H21 119.9 ?
C22 C21 H21 119.9 ?
C21 C22 C23 120.6(10) ?
C21 C22 H22 119.7 ?
C23 C22 H22 119.7 ?
C22 C23 C18 120.3(9) ?
C22 C23 H23 119.9 ?
C18 C23 H23 119.9 ?
C29 C24 C25 117.2(7) ?
C29 C24 P2 119.4(6) ?
C25 C24 P2 123.3(6) ?
C24 C25 C26 121.4(9) ?
C24 C25 H25 119.3 ?
C26 C25 H25 119.3 ?
C27 C26 C25 120.3(10) ?
C27 C26 H26 119.8 ?
C25 C26 H26 119.8 ?
C26 C27 C28 119.9(10) ?
C26 C27 H27 120.1 ?
C28 C27 H27 120.1 ?
C27 C28 C29 120.5(10) ?
C27 C28 H28 119.8 ?
C29 C28 H28 119.8 ?
C24 C29 C28 120.6(9) ?
C24 C29 H29 119.7 ?
C28 C29 H29 119.7 ?

loop_
_geom_bond_atom_site_label_1
_geom_bond_atom_site_label_2
_geom_bond_distance
_geom_bond_publ_flag
Pd1 N1 2.162(5) y
Pd1 P1 2.2178(19) y
Pd1 P2 2.2739(18) y
Pd1 Cl1 2.3609(19) y
P1 N2 1.697(5) ?
P1 C12 1.798(7) ?
P1 C6 1.811(7) ?
P2 O1 1.521(5) ?
P2 C24 1.814(7) ?
P2 C18 1.815(7) ?
N1 C5 1.335(8) ?
N1 C1 1.369(8) ?
N2 C1 1.368(8) ?
N2 H2A 0.85(6) ?
C1 C2 1.394(9) ?
C2 C3 1.364(11) ?
C2 H2 0.93 ?
C3 C4 1.390(11) ?
C3 H3 0.93 ?
C4 C5 1.371(9) ?
C4 H4 0.93 ?
C5 H5 0.93 ?
C6 C7 1.375(10) ?
C6 C11 1.378(9) ?
C7 C8 1.380(11) ?
C7 H7 0.93 ?
C8 C9 1.347(13) ?
C8 H8 0.93 ?
C9 C10 1.346(12) ?
C9 H9 0.93 ?
C10 C11 1.391(11) ?
C10 H10 0.93 ?
C11 H11 0.93 ?
C12 C17 1.378(10) ?
C12 C13 1.379(10) ?
C13 C14 1.383(12) ?
C13 H13 0.93 ?
C14 C15 1.364(15) ?
C14 H14 0.93 ?
C15 C16 1.364(15) ?
C15 H15 0.93 ?
C16 C17 1.389(12) ?
C16 H16 0.93 ?
C17 H17 0.93 ?
C18 C23 1.382(10) ?
C18 C19 1.383(10) ?
C19 C20 1.384(11) ?
C19 H19 0.93 ?
C20 C21 1.359(14) ?
C20 H20 0.93 ?
C21 C22 1.362(15) ?
C21 H21 0.93 ?
C22 C23 1.379(12) ?
C22 H22 0.93 ?
C23 H23 0.93 ?
C24 C29 1.378(10) ?
C24 C25 1.379(10) ?
C25 C26 1.386(12) ?
C25 H25 0.93 ?
C26 C27 1.339(14) ?
C26 H26 0.93 ?
C27 C28 1.360(14) ?
C27 H27 0.93 ?
C28 C29 1.391(11) ?
C28 H28 0.93 ?
C29 H29 0.93 ?

loop_
_geom_torsion_atom_site_label_1
_geom_torsion_atom_site_label_2
_geom_torsion_atom_site_label_3
_geom_torsion_atom_site_label_4
_geom_torsion
N1 Pd1 P1 N2 11.6(3)
P2 Pd1 P1 N2 -169.0(2)
N1 Pd1 P1 C12 122.9(3)
P2 Pd1 P1 C12 -57.7(2)
N1 Pd1 P1 C6 -103.4(3)
P2 Pd1 P1 C6 76.0(3)
P1 Pd1 P2 O1 -26.1(2)
Cl1 Pd1 P2 O1 158.7(2)
P1 Pd1 P2 C24 -147.4(3)
Cl1 Pd1 P2 C24 37.4(3)
P1 Pd1 P2 C18 97.4(3)
Cl1 Pd1 P2 C18 -77.8(3)
P1 Pd1 N1 C5 173.3(6)
Cl1 Pd1 N1 C5 -11.5(6)
P1 Pd1 N1 C1 -5.9(4)
Cl1 Pd1 N1 C1 169.3(4)
C12 P1 N2 C1 -138.7(6)
C6 P1 N2 C1 105.8(6)
Pd1 P1 N2 C1 -19.3(6)
P1 N2 C1 N1 17.1(9)
P1 N2 C1 C2 -162.2(6)
C5 N1 C1 N2 176.2(6)
Pd1 N1 C1 N2 -4.5(8)
C5 N1 C1 C2 -4.5(10)
Pd1 N1 C1 C2 174.8(5)
N2 C1 C2 C3 -177.6(7)
N1 C1 C2 C3 3.2(11)
C1 C2 C3 C4 0.5(13)
C2 C3 C4 C5 -2.6(13)
C1 N1 C5 C4 2.3(11)
Pd1 N1 C5 C4 -176.9(6)
C3 C4 C5 N1 1.2(13)
N2 P1 C6 C7 41.9(8)
C12 P1 C6 C7 -69.7(7)
Pd1 P1 C6 C7 154.5(6)
N2 P1 C6 C11 -135.3(6)
C12 P1 C6 C11 113.1(6)
Pd1 P1 C6 C11 -22.8(7)
C11 C6 C7 C8 -0.7(14)
P1 C6 C7 C8 -178.1(8)
C6 C7 C8 C9 -0.2(17)
C7 C8 C9 C10 1.6(17)
C8 C9 C10 C11 -2.1(16)
C7 C6 C11 C10 0.3(12)
P1 C6 C11 C10 177.5(6)
C9 C10 C11 C6 1.2(14)
N2 P1 C12 C17 74.2(6)
C6 P1 C12 C17 -173.2(6)
Pd1 P1 C12 C17 -35.1(6)
N2 P1 C12 C13 -110.6(7)
C6 P1 C12 C13 1.9(7)
Pd1 P1 C12 C13 140.0(6)
C17 C12 C13 C14 -0.8(12)
P1 C12 C13 C14 -175.9(7)
C12 C13 C14 C15 1.5(16)
C13 C14 C15 C16 -2.9(18)
C14 C15 C16 C17 3.7(18)
C13 C12 C17 C16 1.6(12)
P1 C12 C17 C16 177.0(7)
C15 C16 C17 C12 -3.0(14)
O1 P2 C18 C23 172.8(7)
C24 P2 C18 C23 -71.7(8)
Pd1 P2 C18 C23 44.4(8)
O1 P2 C18 C19 -4.1(7)
C24 P2 C18 C19 111.5(6)
Pd1 P2 C18 C19 -132.4(6)
C23 C18 C19 C20 0.2(12)
P2 C18 C19 C20 177.2(7)
C18 C19 C20 C21 -0.4(15)
C19 C20 C21 C22 0.6(18)
C20 C21 C22 C23 -0.6(19)
C21 C22 C23 C18 0.4(18)
C19 C18 C23 C22 -0.2(14)
P2 C18 C23 C22 -177.0(8)
O1 P2 C24 C29 -70.5(6)
C18 P2 C24 C29 172.6(6)
Pd1 P2 C24 C29 56.9(6)
O1 P2 C24 C25 106.4(7)
C18 P2 C24 C25 -10.4(8)
Pd1 P2 C24 C25 -126.2(6)
C29 C24 C25 C26 1.2(13)
P2 C24 C25 C26 -175.8(7)
C24 C25 C26 C27 -0.4(16)
C25 C26 C27 C28 -0.7(16)
C26 C27 C28 C29 0.9(16)
C25 C24 C29 C28 -0.9(12)
P2 C24 C29 C28 176.2(7)
C27 C28 C29 C24 -0.1(14)
